data_7237603
loop_
_publ_author_name
'Zhang, Ning-Ning'
'Sa, Rong-Jian'
'Sun, Shan-Shan'
'Li, Ming-De'
'Wang, Ming-Sheng'
'Guo, Guo-Cong'

_publ_section_title
;
 Photoresponsive triazole-based donor--acceptor molecules: color change
 and heat/air-stable diradicals
;
_journal_issue 10
_journal_name_full 'Journal of Materials Chemistry C'
_journal_page_first 3100
_journal_paper_doi 10.1039/C8TC06231E
_journal_volume 7
_journal_year 2019
_chemical_formula_moiety 'C15 H10 N4'
_chemical_formula_sum 'C15 H10 N4'
_chemical_formula_weight 246.27
_space_group_crystal_system triclinic
_space_group_IT_number 2
_space_group_name_Hall '-P 1'
_space_group_name_H-M_alt 'P -1'
_atom_sites_solution_hydrogens geom
_atom_sites_solution_primary direct
_atom_sites_solution_secondary difmap
_audit_creation_method SHELXL-2013
_audit_update_record
;
2017-09-05 deposited with the CCDC.	2019-02-19 downloaded from the CCDC.
;
_cell_angle_alpha 101.367(4)
_cell_angle_beta 96.548(4)
_cell_angle_gamma 90.231(4)
_cell_formula_units_Z 2
_cell_length_a 5.7067(3)
_cell_length_b 7.2919(3)
_cell_length_c 15.0345(9)
_cell_measurement_reflns_used 4129
_cell_measurement_temperature 294.8(5)
_cell_measurement_theta_max 74.4550
_cell_measurement_theta_min 6.0500
_cell_volume 609.13(6)
_computing_cell_refinement 'CrystalClear-SM Expert 2.1 b29 (Rigaku, 2013)'
_computing_data_collection 'CrystalClear-SM Expert 2.1 b29 (Rigaku, 2013)'
_computing_data_reduction 'CrystalClear-SM Expert 2.1 b29 (Rigaku, 2013)'
_computing_structure_refinement 'SHELXL-2013 (Sheldrick, 2013)'
_computing_structure_solution 'SHELXL-2013 (Sheldrick, 2013)'
_diffrn_ambient_temperature 294.8(5)
_diffrn_detector_area_resol_mean 10.3503
_diffrn_measured_fraction_theta_full 0.977
_diffrn_measured_fraction_theta_max 0.998
_diffrn_measurement_device_type 'SuperNova (Cu) X-ray Source'
_diffrn_measurement_method \w-scan
_diffrn_radiation_type CuK\a
_diffrn_radiation_wavelength 1.54178
_diffrn_reflns_av_R_equivalents 0.0260
_diffrn_reflns_av_unetI/netI 0.0187
_diffrn_reflns_Laue_measured_fraction_full 0.977
_diffrn_reflns_Laue_measured_fraction_max 0.998
_diffrn_reflns_limit_h_max 6
_diffrn_reflns_limit_h_min -6
_diffrn_reflns_limit_k_max 8
_diffrn_reflns_limit_k_min -8
_diffrn_reflns_limit_l_max 17
_diffrn_reflns_limit_l_min -17
_diffrn_reflns_number 7486
_diffrn_reflns_point_group_measured_fraction_full 0.977
_diffrn_reflns_point_group_measured_fraction_max 0.998
_diffrn_reflns_theta_full 67.679
_diffrn_reflns_theta_max 66.596
_diffrn_reflns_theta_min 6.046
_diffrn_source 'sealed X-ray tube'
_exptl_absorpt_coefficient_mu 0.672
_exptl_absorpt_correction_T_max 0.929
_exptl_absorpt_correction_T_min 0.791
_exptl_absorpt_correction_type multi-scan
_exptl_absorpt_process_details
;
CrysAlisPro, Agilent Technologies,
Version 1.171.37.33 (release 27-03-2014 CrysAlis171 .NET)
(compiled Mar 27 2014,17:12:48)
Empirical absorption correction using spherical harmonics,
 implemented in SCALE3 ABSPACK scaling algorithm.
;
_exptl_crystal_colour yellow
_exptl_crystal_density_diffrn 1.343
_exptl_crystal_description flake
_exptl_crystal_F_000 256
_exptl_crystal_size_max 0.42
_exptl_crystal_size_mid 0.29
_exptl_crystal_size_min 0.11
_refine_diff_density_max 0.184
_refine_diff_density_min -0.175
_refine_diff_density_rms 0.032
_refine_ls_extinction_coef 0.014(2)
_refine_ls_extinction_expression Fc^*^=kFc[1+0.001xFc^2^\l^3^/sin(2\q)]^-1/4^
_refine_ls_extinction_method SHELXL
_refine_ls_goodness_of_fit_ref 0.992
_refine_ls_hydrogen_treatment constr
_refine_ls_matrix_type full
_refine_ls_number_parameters 173
_refine_ls_number_reflns 2145
_refine_ls_number_restraints 0
_refine_ls_restrained_S_all 0.992
_refine_ls_R_factor_all 0.0405
_refine_ls_R_factor_gt 0.0367
_refine_ls_shift/su_max 0.001
_refine_ls_shift/su_mean 0.000
_refine_ls_structure_factor_coef Fsqd
_refine_ls_weighting_details
;
 w=1/[\s^2^(Fo^2^)+(0.0704P)^2^+0.1024P]
 where P=(Fo^2^+2Fc^2^)/3
;
_refine_ls_weighting_scheme calc
_refine_ls_wR_factor_gt 0.1056
_refine_ls_wR_factor_ref 0.1106
_reflns_Friedel_coverage 0.000
_reflns_number_gt 1930
_reflns_number_total 2145
_reflns_threshold_expression 'I > 2\s(I)'
_cod_data_source_file c8tc06231e2.cif
_cod_data_source_block 2
_cod_database_code 7237603
_shelx_space_group_comment
;
The symmetry employed for this shelxl refinement is uniquely defined
by the following loop, which should always be used as a source of
symmetry information in preference to the above space-group names.
They are only intended as comments.
;
_shelxl_version_number 2013-2

loop_
_space_group_symop_operation_xyz
'x, y, z'
'-x, -y, -z'

loop_
_atom_site_label
_atom_site_type_symbol
_atom_site_fract_x
_atom_site_fract_y
_atom_site_fract_z
_atom_site_U_iso_or_equiv
_atom_site_adp_type
_atom_site_occupancy
_atom_site_site_symmetry_order
_atom_site_calc_flag
_atom_site_refinement_flags_posn
_atom_site_refinement_flags_adp
N1 N 0.10035(18) 0.77918(16) 0.03980(7) 0.0442(3) Uani 1 1 d . .
N2 N 0.06504(18) 0.69980(16) -0.04651(7) 0.0447(3) Uani 1 1 d . .
N3 N -0.17181(17) 0.68747(14) -0.07083(7) 0.0362(3) Uani 1 1 d . .
C5 C -0.2647(2) 0.60065(16) -0.16121(8) 0.0351(3) Uani 1 1 d . .
N4 N -0.6069(4) 0.2636(2) -0.49896(10) 0.0898(6) Uani 1 1 d . .
C6 C -0.1346(2) 0.60987(17) -0.23292(9) 0.0396(3) Uani 1 1 d . .
H6A H 0.0104 0.6737 -0.2220 0.048 Uiso 1 1 calc R U
C7 C -0.2224(2) 0.52356(18) -0.32045(9) 0.0444(3) Uani 1 1 d . .
H7A H -0.1361 0.5282 -0.3689 0.053 Uiso 1 1 calc R U
C10 C -0.1291(2) 0.90755(15) 0.16750(8) 0.0352(3) Uani 1 1 d . .
C15 C 0.0581(2) 0.89898(17) 0.23472(9) 0.0407(3) Uani 1 1 d . .
H15A H 0.1951 0.8392 0.2185 0.049 Uiso 1 1 calc R U
C12 C -0.3475(2) 1.07681(18) 0.28397(10) 0.0471(3) Uani 1 1 d . .
H12A H -0.4838 1.1372 0.3006 0.056 Uiso 1 1 calc R U
C3 C -0.5701(2) 0.42282(17) -0.26395(9) 0.0424(3) Uani 1 1 d . .
H3A H -0.7163 0.3606 -0.2748 0.051 Uiso 1 1 calc R U
C8 C -0.2860(2) 0.76025(16) 0.00147(8) 0.0368(3) Uani 1 1 d . .
H8A H -0.4481 0.7684 0.0029 0.044 Uiso 1 1 calc R U
C11 C -0.3327(2) 0.99772(17) 0.19360(9) 0.0415(3) Uani 1 1 d . .
H11A H -0.4595 1.0046 0.1498 0.050 Uiso 1 1 calc R U
C4 C -0.4823(2) 0.50821(17) -0.17634(9) 0.0405(3) Uani 1 1 d . .
H4A H -0.5684 0.5038 -0.1278 0.049 Uiso 1 1 calc R U
C2 C -0.4403(2) 0.42946(17) -0.33627(9) 0.0419(3) Uani 1 1 d . .
C14 C 0.0421(3) 0.97824(19) 0.32491(9) 0.0472(3) Uani 1 1 d . .
H14A H 0.1684 0.9721 0.3690 0.057 Uiso 1 1 calc R U
C9 C -0.1122(2) 0.81950(16) 0.07211(8) 0.0355(3) Uani 1 1 d . .
C1 C -0.5330(3) 0.3376(2) -0.42738(10) 0.0566(4) Uani 1 1 d . .
C13 C -0.1608(3) 1.06677(19) 0.35000(9) 0.0492(4) Uani 1 1 d . .
H13A H -0.1717 1.1193 0.4109 0.059 Uiso 1 1 calc R U

loop_
_atom_site_aniso_label
_atom_site_aniso_U_11
_atom_site_aniso_U_22
_atom_site_aniso_U_33
_atom_site_aniso_U_23
_atom_site_aniso_U_13
_atom_site_aniso_U_12
N1 0.0343(6) 0.0565(7) 0.0392(6) 0.0033(5) 0.0035(4) 0.0011(5)
N2 0.0319(6) 0.0592(7) 0.0404(6) 0.0037(5) 0.0036(4) 0.0005(5)
N3 0.0311(5) 0.0411(5) 0.0350(6) 0.0045(4) 0.0034(4) 0.0012(4)
C5 0.0349(6) 0.0336(6) 0.0356(7) 0.0045(5) 0.0033(5) 0.0045(5)
N4 0.1199(15) 0.0912(12) 0.0472(9) 0.0010(8) -0.0140(9) -0.0284(11)
C6 0.0364(6) 0.0416(6) 0.0403(7) 0.0065(5) 0.0052(5) -0.0017(5)
C7 0.0494(8) 0.0471(7) 0.0373(7) 0.0083(5) 0.0085(6) 0.0012(6)
C10 0.0334(6) 0.0330(6) 0.0381(7) 0.0052(5) 0.0032(5) -0.0018(5)
C15 0.0354(6) 0.0423(7) 0.0421(7) 0.0040(5) 0.0024(5) 0.0011(5)
C12 0.0436(7) 0.0447(7) 0.0510(8) 0.0002(6) 0.0134(6) 0.0033(6)
C3 0.0379(7) 0.0400(6) 0.0471(8) 0.0061(5) 0.0002(5) -0.0023(5)
C8 0.0308(6) 0.0412(6) 0.0368(7) 0.0032(5) 0.0053(5) 0.0028(5)
C11 0.0362(7) 0.0414(7) 0.0453(7) 0.0060(5) 0.0024(5) 0.0027(5)
C4 0.0377(7) 0.0430(7) 0.0404(7) 0.0060(5) 0.0072(5) -0.0001(5)
C2 0.0478(7) 0.0380(6) 0.0375(7) 0.0050(5) -0.0008(5) 0.0029(5)
C14 0.0472(8) 0.0505(7) 0.0397(7) 0.0033(6) -0.0031(6) -0.0024(6)
C9 0.0335(6) 0.0351(6) 0.0376(7) 0.0064(5) 0.0046(5) 0.0015(5)
C1 0.0686(10) 0.0546(8) 0.0433(9) 0.0070(7) -0.0023(7) -0.0083(7)
C13 0.0557(8) 0.0492(7) 0.0387(7) -0.0025(6) 0.0087(6) -0.0047(6)

loop_
_atom_type_symbol
_atom_type_description
_atom_type_scat_dispersion_real
_atom_type_scat_dispersion_imag
_atom_type_scat_source
C C 0.0181 0.0091 'International Tables Vol C Tables 4.2.6.8 and 6.1.1.4'
H H 0.0000 0.0000 'International Tables Vol C Tables 4.2.6.8 and 6.1.1.4'
N N 0.0311 0.0180 'International Tables Vol C Tables 4.2.6.8 and 6.1.1.4'

loop_
_geom_angle_atom_site_label_1
_geom_angle_atom_site_label_2
_geom_angle_atom_site_label_3
_geom_angle
N2 N1 C9 109.50(10)
N1 N2 N3 107.16(10)
C8 N3 N2 110.30(10)
C8 N3 C5 129.65(10)
N2 N3 C5 120.01(10)
C4 C5 C6 121.10(12)
C4 C5 N3 119.66(11)
C6 C5 N3 119.24(11)
C7 C6 C5 119.42(12)
C6 C7 C2 119.90(12)
C11 C10 C15 118.52(11)
C11 C10 C9 121.22(11)
C15 C10 C9 120.24(11)
C14 C15 C10 120.67(12)
C11 C12 C13 120.37(13)
C4 C3 C2 120.10(12)
N3 C8 C9 105.34(10)
C12 C11 C10 120.51(12)
C3 C4 C5 119.34(12)
C7 C2 C3 120.14(12)
C7 C2 C1 120.37(13)
C3 C2 C1 119.49(13)
C15 C14 C13 120.29(13)
C8 C9 N1 107.70(11)
C8 C9 C10 130.24(11)
N1 C9 C10 122.05(11)
N4 C1 C2 179.30(17)
C14 C13 C12 119.63(13)

loop_
_geom_bond_atom_site_label_1
_geom_bond_atom_site_label_2
_geom_bond_distance
N1 N2 1.3048(15)
N1 C9 1.3695(16)
N2 N3 1.3572(15)
N3 C8 1.3507(15)
N3 C5 1.4220(15)
C5 C4 1.3847(18)
C5 C6 1.3887(18)
N4 C1 1.137(2)
C6 C7 1.3781(18)
C7 C2 1.3911(19)
C10 C11 1.3945(17)
C10 C15 1.3950(17)
C10 C9 1.4653(17)
C15 C14 1.3786(19)
C12 C11 1.3796(19)
C12 C13 1.384(2)
C3 C4 1.3774(18)
C3 C2 1.3917(19)
C8 C9 1.3686(17)
C2 C1 1.4404(18)
C14 C13 1.382(2)
